data_2023032
loop_
_publ_author_name
'Elboshi, Heba A.'
'Azzam, Rasha A.'
'Elgemeie, Galal H.'
'Jones, Peter G.'

_publ_section_title
;
 Crystal structure of
 4-(benzo[<i>d</i>]thia-zol-2-yl)-1,2-dimethyl-1<i>H</i>-pyrazol-3(2<i>H</i>)-one.
;
_journal_coeditor_code YZ2050
_journal_issue 'Pt 3'
_journal_name_full 'Acta crystallographica. Section E, Crystallographic communications'
_journal_page_first 289
_journal_page_last 291
_journal_paper_doi 10.1107/S2056989024001257
_journal_volume 80
_journal_year 2024
_chemical_formula_iupac 'C12 H11 N3 O S'
_chemical_formula_moiety 'C12 H11 N3 O S'
_chemical_formula_sum 'C12 H11 N3 O S'
_chemical_formula_weight 245.30
_chemical_name_systematic 4-(Benzo[<i>d</i>]thiazol-2-yl)-1,2-dimethyl-1<i>H</i>-pyrazol-3(2<i>H</i>)-one
_space_group_crystal_system monoclinic
_space_group_IT_number 14
_space_group_name_Hall '-P 2ybc'
_space_group_name_H-M_alt 'P 1 21/c 1'
_atom_sites_solution_hydrogens geom
_atom_sites_solution_primary dual
_audit_creation_method SHELXL-2019/3
_cell_angle_alpha 90
_cell_angle_beta 97.9460(12)
_cell_angle_gamma 90
_cell_formula_units_Z 4
_cell_length_a 8.78308(12)
_cell_length_b 11.66215(16)
_cell_length_c 11.00169(15)
_cell_measurement_reflns_used 32695
_cell_measurement_temperature 100(2)
_cell_measurement_theta_max 77.3970
_cell_measurement_theta_min 5.0830
_cell_volume 1116.08(3)
_computing_cell_refinement
;
CrysAlisPro 1.171.41.122a (Rigaku OD, 2021)
;
_computing_data_collection
;
CrysAlisPro 1.171.41.122a (Rigaku OD, 2021)
;
_computing_data_reduction
;
CrysAlisPro 1.171.41.122a (Rigaku OD, 2021)
;
_computing_molecular_graphics
;
XP, Version 5.03 (Bruker, 1998)
;
_computing_publication_material
;
<i>SHELXL2019/3</i> (Sheldrick, 2015b)
;
_computing_structure_refinement
;
<i>SHELXL2019/3</i> (Sheldrick, 2015b)
;
_computing_structure_solution
;
<i>SHELXT</i> (Sheldrick, 2015a)
;
_diffrn_ambient_temperature 100.0(3)
_diffrn_detector 'Hybrid Pixel Array Detector'
_diffrn_detector_area_resol_mean 10.0000
_diffrn_measured_fraction_theta_full 1.000
_diffrn_measured_fraction_theta_max 0.995
_diffrn_measurement_device_type 'XtaLAB Synergy'
_diffrn_measurement_method '\w scans'
_diffrn_radiation_monochromator mirror
_diffrn_radiation_probe x-ray
_diffrn_radiation_type 'Cu K\a'
_diffrn_radiation_wavelength 1.54184
_diffrn_reflns_av_R_equivalents 0.0372
_diffrn_reflns_av_unetI/netI 0.0118
_diffrn_reflns_limit_h_max 11
_diffrn_reflns_limit_h_min -11
_diffrn_reflns_limit_k_max 14
_diffrn_reflns_limit_k_min -14
_diffrn_reflns_limit_l_max 13
_diffrn_reflns_limit_l_min -13
_diffrn_reflns_number 46018
_diffrn_reflns_theta_full 77.000
_diffrn_reflns_theta_max 77.640
_diffrn_reflns_theta_min 5.084
_diffrn_source 'micro-focus sealed X-ray tube'
_exptl_absorpt_coefficient_mu 2.465
_exptl_absorpt_correction_T_max 1.00000
_exptl_absorpt_correction_T_min 0.73075
_exptl_absorpt_correction_type multi-scan
_exptl_absorpt_process_details
;
(CrysAlisPro; Rigaku OD, 2021)
;
_exptl_crystal_colour 'pale yellow'
_exptl_crystal_density_diffrn 1.460
_exptl_crystal_description plate
_exptl_crystal_F_000 512
_exptl_crystal_size_max 0.15
_exptl_crystal_size_mid 0.10
_exptl_crystal_size_min 0.03
_refine_diff_density_max 0.284
_refine_diff_density_min -0.360
_refine_ls_extinction_method none
_refine_ls_goodness_of_fit_ref 1.068
_refine_ls_hydrogen_treatment constr
_refine_ls_matrix_type full
_refine_ls_number_parameters 156
_refine_ls_number_reflns 2367
_refine_ls_number_restraints 0
_refine_ls_restrained_S_all 1.068
_refine_ls_R_factor_all 0.0307
_refine_ls_R_factor_gt 0.0299
_refine_ls_shift/su_max 0.001
_refine_ls_shift/su_mean 0.000
_refine_ls_structure_factor_coef Fsqd
_refine_ls_weighting_details 'w=1/[\s^2^(Fo^2^)+(0.0434P)^2^+0.4017P] where P=(Fo^2^+2Fc^2^)/3'
_refine_ls_weighting_scheme calc
_refine_ls_wR_factor_gt 0.0807
_refine_ls_wR_factor_ref 0.0814
_reflns_number_gt 2280
_reflns_number_total 2367
_reflns_threshold_expression 'I > 2\s(I)'
_cod_data_source_file yz2050sup1.cif
_cod_data_source_block I
_cod_depositor_comments 'Adding full bibliography for 2023032.cif.'
_cod_original_sg_symbol_H-M 'P 21/c'
_cod_database_code 2023032
_cod_database_fobs_code 2023032
_shelx_space_group_comment
;
The symmetry employed for this shelxl refinement is uniquely defined
by the following loop, which should always be used as a source of
symmetry information in preference to the above space-group names.
They are only intended as comments.
;
_shelx_estimated_absorpt_t_min 0.709
_shelx_estimated_absorpt_t_max 0.930

loop_
_space_group_symop_operation_xyz
'x, y, z'
'-x, y+1/2, -z+1/2'
'-x, -y, -z'
'x, -y-1/2, z-1/2'

loop_
_atom_site_type_symbol
_atom_site_label
_atom_site_fract_x
_atom_site_fract_y
_atom_site_fract_z
_atom_site_U_iso_or_equiv
_atom_site_adp_type
_atom_site_calc_flag
_atom_site_occupancy
_atom_site_disorder_assembly
_atom_site_disorder_group
S S1 0.63680(4) 0.71933(2) 0.56971(3) 0.02849(11) Uani d 1 . .
O O1 0.40109(11) 0.79924(7) 0.36636(8) 0.0311(2) Uani d 1 . .
N N1 0.33946(12) 0.67380(9) 0.20375(9) 0.0266(2) Uani d 1 . .
N N2 0.39212(12) 0.56914(8) 0.16939(9) 0.0268(2) Uani d 1 . .
N N3 0.73240(12) 0.52608(9) 0.48701(10) 0.0288(2) Uani d 1 . .
C C2 0.63324(14) 0.60863(10) 0.45966(11) 0.0259(2) Uani d 1 . .
C C3A 0.82145(14) 0.54730(11) 0.59907(12) 0.0286(3) Uani d 1 . .
C C4 0.94097(16) 0.47710(12) 0.65366(13) 0.0350(3) Uani d 1 . .
H H4 0.964387 0.407342 0.615676 0.042 Uiso calc 1 . .
C C5 1.02447(16) 0.51076(13) 0.76368(13) 0.0382(3) Uani d 1 . .
H H5 1.106443 0.463964 0.800905 0.046 Uiso calc 1 . .
C C6 0.98995(16) 0.61274(13) 0.82092(13) 0.0378(3) Uani d 1 . .
H H6 1.049479 0.634461 0.896126 0.045 Uiso calc 1 . .
C C7 0.87033(16) 0.68266(12) 0.76977(12) 0.0339(3) Uani d 1 . .
H H7 0.845688 0.751223 0.809420 0.041 Uiso calc 1 . .
C C7A 0.78751(14) 0.64905(11) 0.65836(11) 0.0284(3) Uani d 1 . .
C C8 0.52570(14) 0.61387(10) 0.34907(11) 0.0258(2) Uani d 1 . .
C C9 0.42066(14) 0.70641(10) 0.31446(11) 0.0258(2) Uani d 1 . .
C C10 0.50225(14) 0.53273(10) 0.25637(11) 0.0267(3) Uani d 1 . .
H H10 0.556198 0.462239 0.255040 0.032 Uiso calc 1 . .
C C11 0.22779(15) 0.74119(11) 0.12468(12) 0.0313(3) Uani d 1 . .
H H11A 0.260232 0.747813 0.043243 0.047 Uiso calc 1 . .
H H11B 0.220412 0.817829 0.159925 0.047 Uiso calc 1 . .
H H11C 0.127222 0.703488 0.117398 0.047 Uiso calc 1 . .
C C12 0.32435(15) 0.51086(11) 0.05843(12) 0.0301(3) Uani d 1 . .
H H12A 0.214516 0.498538 0.061218 0.045 Uiso calc 1 . .
H H12B 0.375258 0.436717 0.052279 0.045 Uiso calc 1 . .
H H12C 0.337515 0.557948 -0.013158 0.045 Uiso calc 1 . .

loop_
_atom_site_aniso_label
_atom_site_aniso_U_11
_atom_site_aniso_U_22
_atom_site_aniso_U_33
_atom_site_aniso_U_12
_atom_site_aniso_U_13
_atom_site_aniso_U_23
S1 0.03690(19) 0.02172(17) 0.02606(17) 0.00157(11) 0.00148(12) -0.00057(10)
O1 0.0411(5) 0.0228(4) 0.0290(4) 0.0033(4) 0.0038(4) -0.0025(3)
N1 0.0317(5) 0.0205(5) 0.0273(5) 0.0015(4) 0.0028(4) -0.0008(4)
N2 0.0334(5) 0.0198(5) 0.0267(5) 0.0006(4) 0.0030(4) -0.0013(4)
N3 0.0314(5) 0.0253(5) 0.0295(5) 0.0014(4) 0.0038(4) 0.0007(4)
C2 0.0308(6) 0.0210(5) 0.0265(6) -0.0019(4) 0.0062(5) 0.0007(4)
C3A 0.0287(6) 0.0278(6) 0.0294(6) -0.0021(5) 0.0044(5) 0.0023(5)
C4 0.0338(6) 0.0336(7) 0.0371(7) 0.0045(5) 0.0033(5) 0.0025(5)
C5 0.0315(7) 0.0431(8) 0.0386(7) 0.0022(6) -0.0002(5) 0.0073(6)
C6 0.0355(7) 0.0437(8) 0.0321(7) -0.0076(6) -0.0025(5) 0.0034(6)
C7 0.0380(7) 0.0318(7) 0.0312(6) -0.0065(5) 0.0025(5) 0.0005(5)
C7A 0.0309(6) 0.0258(6) 0.0286(6) -0.0034(5) 0.0046(5) 0.0037(5)
C8 0.0316(6) 0.0204(5) 0.0258(6) -0.0008(4) 0.0051(5) 0.0010(4)
C9 0.0305(6) 0.0228(6) 0.0247(6) -0.0013(4) 0.0054(5) 0.0015(4)
C10 0.0324(6) 0.0206(6) 0.0273(6) 0.0003(5) 0.0045(5) 0.0017(5)
C11 0.0353(7) 0.0270(6) 0.0303(6) 0.0049(5) 0.0000(5) -0.0002(5)
C12 0.0374(7) 0.0239(6) 0.0281(6) -0.0029(5) 0.0014(5) -0.0023(5)

loop_
_atom_type_symbol
_atom_type_description
_atom_type_scat_dispersion_real
_atom_type_scat_dispersion_imag
_atom_type_scat_source
C C 0.0181 0.0091 'International Tables Vol C Tables 4.2.6.8 and 6.1.1.4'
H H 0.0000 0.0000 'International Tables Vol C Tables 4.2.6.8 and 6.1.1.4'
N N 0.0311 0.0180 'International Tables Vol C Tables 4.2.6.8 and 6.1.1.4'
O O 0.0492 0.0322 'International Tables Vol C Tables 4.2.6.8 and 6.1.1.4'
S S 0.3331 0.5567 'International Tables Vol C Tables 4.2.6.8 and 6.1.1.4'

loop_
_geom_angle_atom_site_label_1
_geom_angle_atom_site_label_2
_geom_angle_atom_site_label_3
_geom_angle_site_symmetry_1
_geom_angle_site_symmetry_3
_geom_angle
_geom_angle_publ_flag
C7A S1 C2 . . 88.85(6) y
N2 N1 C9 . . 109.59(10) y
N2 N1 C11 . . 122.76(10) ?
C9 N1 C11 . . 127.29(10) ?
C10 N2 N1 . . 108.87(10) y
C10 N2 C12 . . 128.87(10) ?
N1 N2 C12 . . 122.15(10) ?
C2 N3 C3A . . 110.45(11) y
N3 C2 C8 . . 124.55(11) y
N3 C2 S1 . . 115.65(9) y
C8 C2 S1 . . 119.80(9) y
N3 C3A C4 . . 125.04(12) y
N3 C3A C7A . . 115.66(11) y
C4 C3A C7A . . 119.29(12) ?
C5 C4 C3A . . 119.03(13) ?
C5 C4 H4 . . 120.5 ?
C3A C4 H4 . . 120.5 ?
C4 C5 C6 . . 120.93(13) ?
C4 C5 H5 . . 119.5 ?
C6 C5 H5 . . 119.5 ?
C7 C6 C5 . . 121.11(13) ?
C7 C6 H6 . . 119.4 ?
C5 C6 H6 . . 119.4 ?
C6 C7 C7A . . 117.78(13) ?
C6 C7 H7 . . 121.1 ?
C7A C7 H7 . . 121.1 ?
C7 C7A C3A . . 121.85(12) ?
C7 C7A S1 . . 128.77(11) y
C3A C7A S1 . . 109.37(9) y
C10 C8 C2 . . 127.48(11) y
C10 C8 C9 . . 107.06(11) y
C2 C8 C9 . . 125.46(11) y
O1 C9 N1 . . 123.88(11) y
O1 C9 C8 . . 130.92(12) y
N1 C9 C8 . . 105.19(10) y
N2 C10 C8 . . 109.28(11) y
N2 C10 H10 . . 125.4 ?
C8 C10 H10 . . 125.4 ?
N1 C11 H11A . . 109.5 ?
N1 C11 H11B . . 109.5 ?
H11A C11 H11B . . 109.5 ?
N1 C11 H11C . . 109.5 ?
H11A C11 H11C . . 109.5 ?
H11B C11 H11C . . 109.5 ?
N2 C12 H12A . . 109.5 ?
N2 C12 H12B . . 109.5 ?
H12A C12 H12B . . 109.5 ?
N2 C12 H12C . . 109.5 ?
H12A C12 H12C . . 109.5 ?
H12B C12 H12C . . 109.5 ?

loop_
_geom_bond_atom_site_label_1
_geom_bond_atom_site_label_2
_geom_bond_site_symmetry_2
_geom_bond_distance
_geom_bond_publ_flag
S1 C7A . 1.7374(13) y
S1 C2 . 1.7673(12) y
O1 C9 . 1.2468(15) y
N1 N2 . 1.3766(14) y
N1 C9 . 1.3772(16) y
N1 C11 . 1.4493(16) ?
N2 C10 . 1.3326(16) y
N2 C12 . 1.4511(15) ?
N3 C2 . 1.3051(16) y
N3 C3A . 1.3879(16) y
C2 C8 . 1.4348(17) y
C3A C4 . 1.3995(18) ?
C3A C7A . 1.4058(18) y
C4 C5 . 1.383(2) ?
C4 H4 . 0.9500 ?
C5 C6 . 1.398(2) ?
C5 H5 . 0.9500 ?
C6 C7 . 1.386(2) ?
C6 H6 . 0.9500 ?
C7 C7A . 1.3923(18) ?
C7 H7 . 0.9500 ?
C8 C10 . 1.3856(17) ?
C8 C9 . 1.4365(17) ?
C10 H10 . 0.9500 ?
C11 H11A . 0.9800 ?
C11 H11B . 0.9800 ?
C11 H11C . 0.9800 ?
C12 H12A . 0.9800 ?
C12 H12B . 0.9800 ?
C12 H12C . 0.9800 ?

loop_
_geom_hbond_atom_site_label_D
_geom_hbond_atom_site_label_H
_geom_hbond_atom_site_label_A
_geom_hbond_site_symmetry_A
_geom_hbond_distance_DH
_geom_hbond_distance_HA
_geom_hbond_distance_DA
_geom_hbond_angle_DHA
_geom_hbond_publ_flag
C10 H10 O1 2_645 0.95 2.38 3.2055(15) 144.7 yes
C11 H11A O1 4_575 0.98 2.51 3.4368(16) 158.4 yes
C12 H12B S1 2_645 0.98 2.86 3.7142(13) 145.7 yes
C12 H12B O1 2_645 0.98 2.60 3.4696(16) 148.4 yes
C12 H12C O1 4_575 0.98 2.25 3.1966(16) 163.0 yes

loop_
_geom_torsion_atom_site_label_1
_geom_torsion_atom_site_label_2
_geom_torsion_atom_site_label_3
_geom_torsion_atom_site_label_4
_geom_torsion_site_symmetry_1
_geom_torsion_site_symmetry_2
_geom_torsion_site_symmetry_3
_geom_torsion_site_symmetry_4
_geom_torsion
_geom_torsion_publ_flag
C9 N1 N2 C10 . . . . 1.41(13) ?
C11 N1 N2 C10 . . . . 174.94(11) ?
C9 N1 N2 C12 . . . . 177.72(11) ?
C11 N1 N2 C12 . . . . -8.75(17) ?
C3A N3 C2 C8 . . . . 178.92(11) ?
C3A N3 C2 S1 . . . . -1.06(13) ?
C7A S1 C2 N3 . . . . 1.17(10) ?
C7A S1 C2 C8 . . . . -178.81(10) ?
C2 N3 C3A C4 . . . . -178.36(12) ?
C2 N3 C3A C7A . . . . 0.34(15) ?
N3 C3A C4 C5 . . . . 177.54(13) ?
C7A C3A C4 C5 . . . . -1.12(19) ?
C3A C4 C5 C6 . . . . 0.6(2) ?
C4 C5 C6 C7 . . . . 0.5(2) ?
C5 C6 C7 C7A . . . . -1.2(2) ?
C6 C7 C7A C3A . . . . 0.65(19) ?
C6 C7 C7A S1 . . . . -177.91(10) ?
N3 C3A C7A C7 . . . . -178.29(11) ?
C4 C3A C7A C7 . . . . 0.49(19) ?
N3 C3A C7A S1 . . . . 0.52(14) ?
C4 C3A C7A S1 . . . . 179.30(10) ?
C2 S1 C7A C7 . . . . 177.82(13) ?
C2 S1 C7A C3A . . . . -0.88(9) ?
N3 C2 C8 C10 . . . . 3.3(2) ?
S1 C2 C8 C10 . . . . -176.73(10) ?
N3 C2 C8 C9 . . . . -176.88(11) ?
S1 C2 C8 C9 . . . . 3.10(17) ?
N2 N1 C9 O1 . . . . 177.75(11) ?
C11 N1 C9 O1 . . . . 4.6(2) ?
N2 N1 C9 C8 . . . . -1.34(13) ?
C11 N1 C9 C8 . . . . -174.50(11) ?
C10 C8 C9 O1 . . . . -178.19(13) ?
C2 C8 C9 O1 . . . . 1.9(2) ?
C10 C8 C9 N1 . . . . 0.80(13) ?
C2 C8 C9 N1 . . . . -179.06(11) ?
N1 N2 C10 C8 . . . . -0.86(13) ?
C12 N2 C10 C8 . . . . -176.86(12) ?
C2 C8 C10 N2 . . . . 179.88(12) ?
C9 C8 C10 N2 . . . . 0.03(14) ?
